data_2312969
loop_
_publ_author_name
'Jiao, Chan'
'Liu, Qianqian'
'Dong, Tao'

_publ_section_title
;
 Synthesis, crystal structure and green luminescence of a novel
 manganese(II)-based hybrid:
 bis[(tert-butoxycarbonyl)methyltriphenylphosphonium]
 tetrachloridomanganate(II).
;
_journal_coeditor_code SON3006
_journal_issue 9
_journal_name_full 'Acta crystallographica. Section C, Structural chemistry'
_journal_page_first 534
_journal_page_last 541
_journal_paper_doi 10.1107/S205322962600731X
_journal_volume 82
_journal_year 2026
_chemical_formula_iupac '(C24 H26 O2 P)2 [Mn Cl4]'
_chemical_formula_moiety '2(C24 H26 O2 P +), Cl4 Mn 2-'
_chemical_formula_sum 'C48 H52 Cl4 Mn O4 P2'
_chemical_formula_weight 951.57
_chemical_name_systematic
;
Bis[(<i>tert</i>-butoxycarbonyl)methyltriphenylphosphonium]
tetrachloridomanganate(II)
;
_space_group_crystal_system monoclinic
_space_group_IT_number 14
_space_group_name_Hall '-P 2yn'
_space_group_name_H-M_alt 'P 1 21/n 1'
_atom_sites_solution_hydrogens geom
_atom_sites_solution_primary dual
_audit_creation_method
;
Olex2 1.5
(compiled 2024.02.16 svn.r378c4104 for OlexSys, GUI svn.r6928)
;
_cell_angle_alpha 90
_cell_angle_beta 93.1120(10)
_cell_angle_gamma 90
_cell_formula_units_Z 4
_cell_length_a 12.9077(2)
_cell_length_b 23.2712(4)
_cell_length_c 15.8408(2)
_cell_measurement_reflns_used 9995
_cell_measurement_temperature 150.00
_cell_measurement_theta_max 68.237
_cell_measurement_theta_min 4.306
_cell_volume 4751.21(13)
_computing_cell_refinement
;
SAINT (Bruker, 2016)
;
_computing_data_collection
;
APEX2 (Bruker, 2016)
;
_computing_data_reduction
;
SAINT (Bruker, 2016)
;
_computing_molecular_graphics
;
OLEX2 (Dolomanov <i>et al.</i>,  2009)
;
_computing_publication_material
;
OLEX2 (Dolomanov <i>et al.</i>,  2009)
;
_computing_structure_refinement
;
SHELXL2018 (Sheldrick, 2015<i>b</i>)
;
_computing_structure_solution
;
SHELXT2014 (Sheldrick, 2015<i>a</i>)
;
_diffrn_ambient_temperature 150.00
_diffrn_measured_fraction_theta_full 0.987
_diffrn_measured_fraction_theta_max 0.985
_diffrn_measurement_device_type 'Bruker APEX-II CCD'
_diffrn_measurement_method 'phi and omega scans'
_diffrn_radiation_type CuK\a
_diffrn_radiation_wavelength 1.54178
_diffrn_reflns_av_R_equivalents 0.0265
_diffrn_reflns_av_unetI/netI 0.0215
_diffrn_reflns_limit_h_max 11
_diffrn_reflns_limit_h_min -15
_diffrn_reflns_limit_k_max 26
_diffrn_reflns_limit_k_min -26
_diffrn_reflns_limit_l_max 19
_diffrn_reflns_limit_l_min -19
_diffrn_reflns_number 37906
_diffrn_reflns_theta_full 67.679
_diffrn_reflns_theta_max 68.270
_diffrn_reflns_theta_min 3.921
_exptl_absorpt_coefficient_mu 5.294
_exptl_absorpt_correction_T_max 0.7531
_exptl_absorpt_correction_T_min 0.5992
_exptl_absorpt_correction_type multi-scan
_exptl_absorpt_process_details
;
(SADABS; Bruker, 2016)
;
_exptl_crystal_colour green
_exptl_crystal_density_diffrn 1.330
_exptl_crystal_description block
_exptl_crystal_F_000 1980
_exptl_crystal_size_max 0.25
_exptl_crystal_size_mid 0.22
_exptl_crystal_size_min 0.19
_refine_diff_density_max 1.413
_refine_diff_density_min -0.586
_refine_ls_extinction_method none
_refine_ls_goodness_of_fit_ref 1.047
_refine_ls_hydrogen_treatment constr
_refine_ls_matrix_type full
_refine_ls_number_parameters 538
_refine_ls_number_reflns 8570
_refine_ls_number_restraints 0
_refine_ls_restrained_S_all 1.047
_refine_ls_R_factor_all 0.0399
_refine_ls_R_factor_gt 0.0387
_refine_ls_shift/su_max 0.001
_refine_ls_shift/su_mean 0.000
_refine_ls_structure_factor_coef Fsqd
_refine_ls_weighting_details 'w=1/[\s^2^(Fo^2^)+(0.0517P)^2^+5.3857P] where P=(Fo^2^+2Fc^2^)/3'
_refine_ls_weighting_scheme calc
_refine_ls_wR_factor_gt 0.1024
_refine_ls_wR_factor_ref 0.1034
_reflns_number_gt 8255
_reflns_number_total 8570
_reflns_threshold_expression 'I > 2\s(I)'
_cod_data_source_file son3006sup1.cif
_cod_data_source_block I
_cod_database_code 2312969
_shelx_space_group_comment
;
The symmetry employed for this shelxl refinement is uniquely defined
by the following loop, which should always be used as a source of
symmetry information in preference to the above space-group names.
They are only intended as comments.
;

loop_
_space_group_symop_operation_xyz
'x, y, z'
'-x+1/2, y+1/2, -z+1/2'
'-x, -y, -z'
'x-1/2, -y-1/2, z-1/2'

loop_
_atom_site_type_symbol
_atom_site_label
_atom_site_fract_x
_atom_site_fract_y
_atom_site_fract_z
_atom_site_U_iso_or_equiv
_atom_site_adp_type
_atom_site_calc_flag
_atom_site_occupancy
_atom_site_disorder_assembly
_atom_site_disorder_group
Mn Mn1 0.85745(3) 0.32315(2) 0.29731(2) 0.02052(10) Uani d 1 . .
Cl Cl1 0.86753(5) 0.23215(3) 0.23230(4) 0.03935(16) Uani d 1 . .
Cl Cl2 1.02390(4) 0.36599(2) 0.32519(3) 0.02736(13) Uani d 1 . .
Cl Cl3 0.75575(5) 0.38823(3) 0.21417(4) 0.03889(15) Uani d 1 . .
Cl Cl4 0.77238(4) 0.30895(2) 0.42390(3) 0.02835(13) Uani d 1 . .
P P1 0.67126(4) 0.54874(2) 0.66029(3) 0.01950(12) Uani d 1 . .
O O1 0.73523(16) 0.55772(8) 0.89304(11) 0.0424(5) Uani d 1 . .
O O2 0.8067(2) 0.49417(11) 0.80819(13) 0.0634(7) Uani d 1 . .
C C1 0.75352(17) 0.50625(9) 0.59799(13) 0.0215(4) Uani d 1 . .
C C2 0.85770(17) 0.49660(9) 0.61995(13) 0.0227(4) Uani d 1 . .
H H2 0.888650 0.512093 0.670764 0.027 Uiso calc 1 . .
C C3 0.91609(18) 0.46385(10) 0.56630(15) 0.0278(5) Uani d 1 . .
H H3 0.987720 0.457569 0.580188 0.033 Uiso calc 1 . .
C C4 0.87080(19) 0.44037(10) 0.49297(15) 0.0289(5) Uani d 1 . .
H H4 0.911066 0.417487 0.457412 0.035 Uiso calc 1 . .
C C5 0.76632(19) 0.45022(10) 0.47121(15) 0.0290(5) Uani d 1 . .
H H5 0.735300 0.433992 0.420938 0.035 Uiso calc 1 . .
C C6 0.70802(18) 0.48350(10) 0.52262(15) 0.0273(5) Uani d 1 . .
H H6 0.637190 0.491064 0.507174 0.033 Uiso calc 1 . .
C C7 0.62296(16) 0.60462(9) 0.59054(13) 0.0211(4) Uani d 1 . .
C C8 0.69651(17) 0.63448(10) 0.54578(14) 0.0260(5) Uani d 1 . .
H H8 0.768280 0.626257 0.555378 0.031 Uiso calc 1 . .
C C9 0.66450(19) 0.67590(10) 0.48764(15) 0.0292(5) Uani d 1 . .
H H9 0.714206 0.695962 0.456789 0.035 Uiso calc 1 . .
C C10 0.5597(2) 0.68823(11) 0.47430(14) 0.0309(5) Uani d 1 . .
H H10 0.537760 0.716652 0.434154 0.037 Uiso calc 1 . .
C C11 0.48719(18) 0.65934(11) 0.51914(14) 0.0313(5) Uani d 1 . .
H H11 0.415664 0.668391 0.510251 0.038 Uiso calc 1 . .
C C12 0.51807(17) 0.61708(10) 0.57723(14) 0.0261(5) Uani d 1 . .
H H12 0.467954 0.596928 0.607525 0.031 Uiso calc 1 . .
C C13 0.57063(17) 0.50470(10) 0.69978(14) 0.0242(4) Uani d 1 . .
C C14 0.49373(19) 0.52901(10) 0.74672(16) 0.0307(5) Uani d 1 . .
H H14 0.491321 0.569412 0.755015 0.037 Uiso calc 1 . .
C C15 0.4207(2) 0.49364(11) 0.78121(17) 0.0371(6) Uani d 1 . .
H H15 0.367744 0.509986 0.812915 0.045 Uiso calc 1 . .
C C16 0.4243(2) 0.43509(11) 0.76999(18) 0.0369(6) Uani d 1 . .
H H16 0.374392 0.411208 0.794573 0.044 Uiso calc 1 . .
C C17 0.5001(2) 0.41095(11) 0.7231(2) 0.0468(7) Uani d 1 . .
H H17 0.501922 0.370524 0.714937 0.056 Uiso calc 1 . .
C C18 0.5735(2) 0.44554(11) 0.6880(2) 0.0412(7) Uani d 1 . .
H H18 0.625765 0.428898 0.655863 0.049 Uiso calc 1 . .
C C19 0.73903(17) 0.58280(9) 0.74990(13) 0.0225(4) Uani d 1 . .
H H19A 0.803474 0.600743 0.731271 0.027 Uiso calc 1 . .
H H19B 0.694907 0.613605 0.771793 0.027 Uiso calc 1 . .
C C20 0.76630(17) 0.54021(10) 0.82043(14) 0.0251(5) Uani d 1 . .
C C21 0.7567(3) 0.52259(12) 0.97349(19) 0.0521(8) Uani d 1 . .
C C22 0.7191(3) 0.56264(15) 1.0408(2) 0.0597(9) Uani d 1 . .
H H22A 0.736337 0.546322 1.096842 0.089 Uiso calc 1 . .
H H22B 0.643735 0.567367 1.032965 0.089 Uiso calc 1 . .
H H22C 0.752889 0.600125 1.036111 0.089 Uiso calc 1 . .
C C23 0.6953(3) 0.46862(17) 0.9640(3) 0.0666(10) Uani d 1 . .
H H23A 0.718295 0.446882 0.915409 0.100 Uiso calc 1 . .
H H23B 0.621565 0.478054 0.954890 0.100 Uiso calc 1 . .
H H23C 0.705707 0.445395 1.015334 0.100 Uiso calc 1 . .
C C24 0.8713(3) 0.51266(15) 0.9889(2) 0.0554(8) Uani d 1 . .
H H24A 0.884304 0.493425 1.043490 0.083 Uiso calc 1 . .
H H24B 0.907675 0.549626 0.989495 0.083 Uiso calc 1 . .
H H24C 0.896561 0.488445 0.943766 0.083 Uiso calc 1 . .
P P2 0.49413(4) 0.80876(2) 0.69556(3) 0.01894(12) Uani d 1 . .
O O3 0.45159(12) 0.73626(7) 0.86365(9) 0.0267(3) Uani d 1 . .
O O4 0.51885(14) 0.66714(7) 0.78225(10) 0.0314(4) Uani d 1 . .
C C25 0.62588(17) 0.80003(9) 0.73462(13) 0.0224(4) Uani d 1 . .
C C26 0.66397(19) 0.82930(10) 0.80615(15) 0.0280(5) Uani d 1 . .
H H26 0.620901 0.855470 0.834074 0.034 Uiso calc 1 . .
C C27 0.7654(2) 0.82000(12) 0.83648(18) 0.0389(6) Uani d 1 . .
H H27 0.791685 0.839422 0.885858 0.047 Uiso calc 1 . .
C C28 0.8283(2) 0.78250(13) 0.7949(2) 0.0439(7) Uani d 1 . .
H H28 0.898263 0.777113 0.815062 0.053 Uiso calc 1 . .
C C29 0.7901(2) 0.75271(12) 0.72420(19) 0.0418(6) Uani d 1 . .
H H29 0.833621 0.726744 0.696334 0.050 Uiso calc 1 . .
C C30 0.68864(19) 0.76082(11) 0.69425(16) 0.0326(5) Uani d 1 . .
H H30 0.661672 0.739871 0.646498 0.039 Uiso calc 1 . .
C C31 0.49122(18) 0.81912(9) 0.58318(13) 0.0226(4) Uani d 1 . .
C C32 0.57717(19) 0.84092(10) 0.54414(15) 0.0292(5) Uani d 1 . .
H H32 0.639999 0.848401 0.576297 0.035 Uiso calc 1 . .
C C33 0.5699(2) 0.85161(11) 0.45755(15) 0.0349(6) Uani d 1 . .
H H33 0.628294 0.866032 0.430276 0.042 Uiso calc 1 . .
C C34 0.4779(2) 0.84129(11) 0.41109(15) 0.0341(5) Uani d 1 . .
H H34 0.473317 0.848855 0.352069 0.041 Uiso calc 1 . .
C C35 0.3927(2) 0.82005(11) 0.45009(15) 0.0323(5) Uani d 1 . .
H H35 0.329791 0.813218 0.417694 0.039 Uiso calc 1 . .
C C36 0.39829(19) 0.80858(10) 0.53639(14) 0.0264(5) Uani d 1 . .
H H36 0.339791 0.793808 0.563123 0.032 Uiso calc 1 . .
C C37 0.46834(18) 0.92457(10) 0.71083(14) 0.0270(5) Uani d 1 . .
H H37 0.521563 0.926924 0.671834 0.032 Uiso calc 1 . .
C C38 0.4214(2) 0.97416(10) 0.73836(15) 0.0312(5) Uani d 1 . .
H H38 0.441898 1.010612 0.718031 0.037 Uiso calc 1 . .
C C39 0.3444(2) 0.97032(11) 0.79570(15) 0.0348(6) Uani d 1 . .
H H39 0.311080 1.004247 0.813636 0.042 Uiso calc 1 . .
C C40 0.3158(2) 0.91783(12) 0.82692(17) 0.0377(6) Uani d 1 . .
H H40 0.264468 0.915958 0.867634 0.045 Uiso calc 1 . .
C C41 0.36122(18) 0.86747(11) 0.79942(15) 0.0297(5) Uani d 1 . .
H H41 0.340755 0.831211 0.820470 0.036 Uiso calc 1 . .
C C42 0.43731(16) 0.87109(9) 0.74047(13) 0.0210(4) Uani d 1 . .
C C43 0.42072(18) 0.74424(9) 0.71748(14) 0.0247(5) Uani d 1 . .
H H43A 0.349137 0.755165 0.730313 0.030 Uiso calc 1 . .
H H43B 0.416613 0.719549 0.666512 0.030 Uiso calc 1 . .
C C44 0.46967(17) 0.71039(9) 0.79134(13) 0.0225(4) Uani d 1 . .
C C45 0.48774(19) 0.71067(12) 0.94714(14) 0.0323(5) Uani d 1 . .
C C46 0.4605(2) 0.75738(16) 1.00836(17) 0.0530(8) Uani d 1 . .
H H46A 0.481532 0.745482 1.066109 0.080 Uiso calc 1 . .
H H46B 0.385409 0.764075 1.004034 0.080 Uiso calc 1 . .
H H46C 0.496773 0.792885 0.994651 0.080 Uiso calc 1 . .
C C47 0.4276(3) 0.65624(16) 0.96003(19) 0.0603(10) Uani d 1 . .
H H47A 0.446208 0.627578 0.918150 0.090 Uiso calc 1 . .
H H47B 0.353073 0.664366 0.953313 0.090 Uiso calc 1 . .
H H47C 0.444232 0.641353 1.017028 0.090 Uiso calc 1 . .
C C48 0.6038(2) 0.70079(12) 0.95029(17) 0.0370(6) Uani d 1 . .
H H48A 0.638349 0.734954 0.929047 0.056 Uiso calc 1 . .
H H48B 0.619309 0.667589 0.915071 0.056 Uiso calc 1 . .
H H48C 0.628891 0.693431 1.008791 0.056 Uiso calc 1 . .

loop_
_atom_site_aniso_label
_atom_site_aniso_U_11
_atom_site_aniso_U_22
_atom_site_aniso_U_33
_atom_site_aniso_U_12
_atom_site_aniso_U_13
_atom_site_aniso_U_23
Mn1 0.01649(18) 0.01915(19) 0.02626(19) -0.00116(12) 0.00434(13) -0.00490(13)
Cl1 0.0386(3) 0.0269(3) 0.0536(4) -0.0011(2) 0.0119(3) -0.0183(3)
Cl2 0.0194(2) 0.0320(3) 0.0312(3) -0.0071(2) 0.00664(19) -0.0064(2)
Cl3 0.0371(3) 0.0366(3) 0.0422(3) 0.0117(3) -0.0049(3) -0.0008(3)
Cl4 0.0247(3) 0.0311(3) 0.0301(3) -0.0057(2) 0.0082(2) -0.0021(2)
P1 0.0171(2) 0.0186(3) 0.0231(3) 0.00068(19) 0.00376(19) -0.00164(19)
O1 0.0637(13) 0.0337(10) 0.0321(9) 0.0191(9) 0.0233(9) 0.0103(7)
O2 0.0901(18) 0.0668(15) 0.0349(10) 0.0476(14) 0.0175(11) 0.0105(10)
C1 0.0221(10) 0.0184(10) 0.0247(10) 0.0006(8) 0.0057(8) -0.0004(8)
C2 0.0216(10) 0.0231(11) 0.0238(10) 0.0000(8) 0.0041(8) 0.0004(8)
C3 0.0215(11) 0.0280(12) 0.0347(12) 0.0021(9) 0.0083(9) -0.0007(9)
C4 0.0311(12) 0.0253(12) 0.0315(12) 0.0000(9) 0.0132(9) -0.0056(9)
C5 0.0323(12) 0.0281(12) 0.0269(11) -0.0028(10) 0.0029(9) -0.0068(9)
C6 0.0228(11) 0.0275(12) 0.0316(12) 0.0015(9) 0.0000(9) -0.0051(9)
C7 0.0218(10) 0.0196(10) 0.0219(10) 0.0030(8) 0.0016(8) -0.0035(8)
C8 0.0215(11) 0.0249(12) 0.0317(11) 0.0028(9) 0.0022(9) 0.0008(9)
C9 0.0325(13) 0.0269(12) 0.0285(11) 0.0010(9) 0.0049(10) 0.0021(9)
C10 0.0388(14) 0.0310(13) 0.0223(11) 0.0094(10) -0.0020(9) -0.0005(9)
C11 0.0240(12) 0.0416(14) 0.0277(11) 0.0098(10) -0.0038(9) -0.0041(10)
C12 0.0198(11) 0.0339(13) 0.0246(11) 0.0016(9) 0.0023(8) -0.0043(9)
C13 0.0199(10) 0.0218(11) 0.0316(11) -0.0018(8) 0.0063(9) -0.0016(9)
C14 0.0341(13) 0.0200(11) 0.0394(13) 0.0011(9) 0.0142(10) -0.0028(9)
C15 0.0350(14) 0.0300(13) 0.0485(15) 0.0016(11) 0.0227(11) 0.0000(11)
C16 0.0298(13) 0.0291(13) 0.0531(16) -0.0071(10) 0.0141(11) 0.0028(11)
C17 0.0466(16) 0.0199(13) 0.076(2) -0.0069(11) 0.0263(15) -0.0077(13)
C18 0.0371(14) 0.0234(13) 0.0657(18) -0.0005(11) 0.0260(13) -0.0065(12)
C19 0.0232(11) 0.0235(11) 0.0211(10) -0.0011(8) 0.0045(8) -0.0019(8)
C20 0.0236(11) 0.0276(12) 0.0244(11) 0.0037(9) 0.0041(8) -0.0018(9)
C21 0.078(2) 0.0348(15) 0.0465(16) 0.0121(15) 0.0353(16) 0.0145(13)
C22 0.084(3) 0.057(2) 0.0388(16) 0.0044(18) 0.0167(16) 0.0049(14)
C23 0.064(2) 0.065(2) 0.072(2) -0.0123(18) 0.0065(18) 0.0168(19)
C24 0.072(2) 0.0513(19) 0.0412(16) 0.0043(16) -0.0081(15) 0.0075(14)
P2 0.0197(3) 0.0185(3) 0.0186(2) -0.0019(2) 0.00113(19) -0.00189(19)
O3 0.0280(8) 0.0299(9) 0.0220(7) 0.0023(7) -0.0007(6) -0.0036(6)
O4 0.0389(10) 0.0212(8) 0.0342(9) 0.0014(7) 0.0037(7) -0.0033(7)
C25 0.0209(10) 0.0213(11) 0.0250(10) -0.0022(8) 0.0015(8) 0.0018(8)
C26 0.0279(12) 0.0260(12) 0.0296(12) -0.0056(9) -0.0026(9) 0.0007(9)
C27 0.0336(14) 0.0381(15) 0.0431(15) -0.0126(11) -0.0140(11) 0.0115(11)
C28 0.0239(12) 0.0434(16) 0.0634(18) -0.0043(11) -0.0054(12) 0.0271(14)
C29 0.0299(13) 0.0399(15) 0.0568(17) 0.0103(11) 0.0125(12) 0.0148(13)
C30 0.0307(13) 0.0310(13) 0.0364(13) 0.0054(10) 0.0055(10) -0.0012(10)
C31 0.0273(11) 0.0208(11) 0.0197(10) -0.0002(8) 0.0029(8) -0.0025(8)
C32 0.0304(12) 0.0300(12) 0.0275(11) -0.0028(10) 0.0046(9) -0.0004(9)
C33 0.0429(15) 0.0350(14) 0.0282(12) -0.0007(11) 0.0135(10) 0.0029(10)
C34 0.0500(15) 0.0318(13) 0.0207(11) 0.0070(11) 0.0037(10) 0.0006(9)
C35 0.0397(14) 0.0321(13) 0.0243(11) 0.0032(10) -0.0044(10) -0.0037(9)
C36 0.0293(12) 0.0242(11) 0.0257(11) -0.0018(9) 0.0008(9) -0.0030(9)
C37 0.0302(12) 0.0249(12) 0.0258(11) -0.0035(9) 0.0024(9) -0.0017(9)
C38 0.0403(14) 0.0231(12) 0.0294(12) 0.0008(10) -0.0056(10) -0.0020(9)
C39 0.0375(14) 0.0333(14) 0.0331(13) 0.0141(11) -0.0035(10) -0.0069(10)
C40 0.0327(13) 0.0425(15) 0.0389(13) 0.0099(11) 0.0120(11) -0.0022(11)
C41 0.0275(12) 0.0287(13) 0.0335(12) 0.0018(9) 0.0073(10) 0.0017(9)
C42 0.0201(10) 0.0220(11) 0.0206(10) 0.0003(8) -0.0008(8) -0.0016(8)
C43 0.0280(11) 0.0222(11) 0.0235(10) -0.0068(9) -0.0016(9) -0.0016(8)
C44 0.0235(11) 0.0195(11) 0.0247(10) -0.0071(9) 0.0025(8) -0.0015(8)
C45 0.0320(13) 0.0423(14) 0.0220(11) -0.0030(11) -0.0023(9) 0.0019(10)
C46 0.0402(16) 0.088(2) 0.0307(14) 0.0138(16) -0.0018(12) -0.0175(14)
C47 0.066(2) 0.077(2) 0.0370(15) -0.0371(19) -0.0073(14) 0.0195(15)
C48 0.0356(14) 0.0365(14) 0.0378(13) 0.0042(11) -0.0077(11) -0.0006(11)

loop_
_atom_type_symbol
_atom_type_description
_atom_type_scat_dispersion_real
_atom_type_scat_dispersion_imag
_atom_type_scat_source
C C 0.0181 0.0091 'International Tables Vol C Tables 4.2.6.8 and 6.1.1.4'
H H 0.0000 0.0000 'International Tables Vol C Tables 4.2.6.8 and 6.1.1.4'
Cl Cl 0.3639 0.7018 'International Tables Vol C Tables 4.2.6.8 and 6.1.1.4'
Mn Mn -0.5299 2.8052 'International Tables Vol C Tables 4.2.6.8 and 6.1.1.4'
O O 0.0492 0.0322 'International Tables Vol C Tables 4.2.6.8 and 6.1.1.4'
P P 0.2955 0.4335 'International Tables Vol C Tables 4.2.6.8 and 6.1.1.4'

loop_
_geom_angle_atom_site_label_1
_geom_angle_atom_site_label_2
_geom_angle_atom_site_label_3
_geom_angle_site_symmetry_1
_geom_angle_site_symmetry_3
_geom_angle
_geom_angle_publ_flag
Cl1 Mn1 Cl2 . . 112.63(2) ?
Cl3 Mn1 Cl1 . . 111.99(3) ?
Cl3 Mn1 Cl2 . . 107.65(3) ?
Cl3 Mn1 Cl4 . . 107.08(2) ?
Cl4 Mn1 Cl1 . . 106.50(2) ?
Cl4 Mn1 Cl2 . . 110.89(2) ?
C1 P1 C7 . . 104.93(10) ?
C1 P1 C13 . . 109.86(10) ?
C1 P1 C19 . . 113.53(10) ?
C7 P1 C19 . . 107.60(10) ?
C13 P1 C7 . . 113.24(10) ?
C13 P1 C19 . . 107.77(10) ?
C20 O1 C21 . . 121.23(19) ?
C2 C1 P1 . . 123.19(17) ?
C2 C1 C6 . . 120.4(2) ?
C6 C1 P1 . . 116.38(17) ?
C1 C2 H2 . . 120.5 ?
C1 C2 C3 . . 119.0(2) ?
C3 C2 H2 . . 120.5 ?
C2 C3 H3 . . 119.7 ?
C4 C3 C2 . . 120.7(2) ?
C4 C3 H3 . . 119.7 ?
C3 C4 H4 . . 119.9 ?
C3 C4 C5 . . 120.1(2) ?
C5 C4 H4 . . 119.9 ?
C4 C5 H5 . . 120.0 ?
C6 C5 C4 . . 119.9(2) ?
C6 C5 H5 . . 120.0 ?
C1 C6 H6 . . 120.1 ?
C5 C6 C1 . . 119.9(2) ?
C5 C6 H6 . . 120.1 ?
C8 C7 P1 . . 116.66(16) ?
C12 C7 P1 . . 123.18(17) ?
C12 C7 C8 . . 120.1(2) ?
C7 C8 H8 . . 120.1 ?
C9 C8 C7 . . 119.8(2) ?
C9 C8 H8 . . 120.1 ?
C8 C9 H9 . . 120.0 ?
C8 C9 C10 . . 120.0(2) ?
C10 C9 H9 . . 120.0 ?
C9 C10 H10 . . 119.9 ?
C11 C10 C9 . . 120.2(2) ?
C11 C10 H10 . . 119.9 ?
C10 C11 H11 . . 119.8 ?
C10 C11 C12 . . 120.5(2) ?
C12 C11 H11 . . 119.8 ?
C7 C12 C11 . . 119.3(2) ?
C7 C12 H12 . . 120.3 ?
C11 C12 H12 . . 120.3 ?
C14 C13 P1 . . 120.33(17) ?
C18 C13 P1 . . 119.63(17) ?
C18 C13 C14 . . 119.9(2) ?
C13 C14 H14 . . 120.4 ?
C15 C14 C13 . . 119.3(2) ?
C15 C14 H14 . . 120.4 ?
C14 C15 H15 . . 119.7 ?
C16 C15 C14 . . 120.7(2) ?
C16 C15 H15 . . 119.7 ?
C15 C16 H16 . . 119.9 ?
C15 C16 C17 . . 120.2(2) ?
C17 C16 H16 . . 119.9 ?
C16 C17 H17 . . 120.0 ?
C16 C17 C18 . . 120.0(2) ?
C18 C17 H17 . . 120.0 ?
C13 C18 H18 . . 120.0 ?
C17 C18 C13 . . 120.0(2) ?
C17 C18 H18 . . 120.0 ?
P1 C19 H19A . . 109.2 ?
P1 C19 H19B . . 109.2 ?
H19A C19 H19B . . 107.9 ?
C20 C19 P1 . . 111.95(15) ?
C20 C19 H19A . . 109.2 ?
C20 C19 H19B . . 109.2 ?
O1 C20 C19 . . 111.99(19) ?
O2 C20 O1 . . 125.0(2) ?
O2 C20 C19 . . 122.9(2) ?
C22 C21 O1 . . 102.0(2) ?
C23 C21 O1 . . 107.2(3) ?
C23 C21 C22 . . 113.7(3) ?
C23 C21 C24 . . 113.6(3) ?
C24 C21 O1 . . 110.5(2) ?
C24 C21 C22 . . 109.3(3) ?
C21 C22 H22A . . 109.5 ?
C21 C22 H22B . . 109.5 ?
C21 C22 H22C . . 109.5 ?
H22A C22 H22B . . 109.5 ?
H22A C22 H22C . . 109.5 ?
H22B C22 H22C . . 109.5 ?
C21 C23 H23A . . 109.5 ?
C21 C23 H23B . . 109.5 ?
C21 C23 H23C . . 109.5 ?
H23A C23 H23B . . 109.5 ?
H23A C23 H23C . . 109.5 ?
H23B C23 H23C . . 109.5 ?
C21 C24 H24A . . 109.5 ?
C21 C24 H24B . . 109.5 ?
C21 C24 H24C . . 109.5 ?
H24A C24 H24B . . 109.5 ?
H24A C24 H24C . . 109.5 ?
H24B C24 H24C . . 109.5 ?
C25 P2 C31 . . 109.06(10) ?
C25 P2 C42 . . 110.90(10) ?
C25 P2 C43 . . 109.60(10) ?
C31 P2 C43 . . 108.49(10) ?
C42 P2 C31 . . 107.36(10) ?
C42 P2 C43 . . 111.35(11) ?
C44 O3 C45 . . 121.34(18) ?
C26 C25 P2 . . 120.94(17) ?
C26 C25 C30 . . 120.3(2) ?
C30 C25 P2 . . 118.65(17) ?
C25 C26 H26 . . 120.3 ?
C27 C26 C25 . . 119.5(2) ?
C27 C26 H26 . . 120.3 ?
C26 C27 H27 . . 120.0 ?
C28 C27 C26 . . 120.1(3) ?
C28 C27 H27 . . 120.0 ?
C27 C28 H28 . . 119.7 ?
C27 C28 C29 . . 120.6(2) ?
C29 C28 H28 . . 119.7 ?
C28 C29 H29 . . 120.1 ?
C30 C29 C28 . . 119.9(3) ?
C30 C29 H29 . . 120.1 ?
C25 C30 H30 . . 120.2 ?
C29 C30 C25 . . 119.6(2) ?
C29 C30 H30 . . 120.2 ?
C32 C31 P2 . . 120.95(17) ?
C32 C31 C36 . . 120.6(2) ?
C36 C31 P2 . . 118.28(17) ?
C31 C32 H32 . . 120.4 ?
C33 C32 C31 . . 119.3(2) ?
C33 C32 H32 . . 120.4 ?
C32 C33 H33 . . 119.9 ?
C34 C33 C32 . . 120.2(2) ?
C34 C33 H33 . . 119.9 ?
C33 C34 H34 . . 119.8 ?
C35 C34 C33 . . 120.3(2) ?
C35 C34 H34 . . 119.8 ?
C34 C35 H35 . . 119.7 ?
C34 C35 C36 . . 120.5(2) ?
C36 C35 H35 . . 119.7 ?
C31 C36 H36 . . 120.5 ?
C35 C36 C31 . . 119.0(2) ?
C35 C36 H36 . . 120.5 ?
C38 C37 H37 . . 120.1 ?
C38 C37 C42 . . 119.9(2) ?
C42 C37 H37 . . 120.1 ?
C37 C38 H38 . . 120.2 ?
C37 C38 C39 . . 119.6(2) ?
C39 C38 H38 . . 120.2 ?
C38 C39 H39 . . 119.7 ?
C40 C39 C38 . . 120.6(2) ?
C40 C39 H39 . . 119.7 ?
C39 C40 H40 . . 119.7 ?
C39 C40 C41 . . 120.6(2) ?
C41 C40 H40 . . 119.7 ?
C40 C41 H41 . . 120.5 ?
C40 C41 C42 . . 118.9(2) ?
C42 C41 H41 . . 120.5 ?
C37 C42 P2 . . 117.21(16) ?
C41 C42 P2 . . 122.41(17) ?
C41 C42 C37 . . 120.3(2) ?
P2 C43 H43A . . 109.2 ?
P2 C43 H43B . . 109.2 ?
H43A C43 H43B . . 107.9 ?
C44 C43 P2 . . 112.07(15) ?
C44 C43 H43A . . 109.2 ?
C44 C43 H43B . . 109.2 ?
O3 C44 C43 . . 110.16(19) ?
O4 C44 O3 . . 127.0(2) ?
O4 C44 C43 . . 122.8(2) ?
O3 C45 C46 . . 102.0(2) ?
O3 C45 C47 . . 108.4(2) ?
O3 C45 C48 . . 110.42(19) ?
C46 C45 C48 . . 110.7(2) ?
C47 C45 C46 . . 112.2(3) ?
C47 C45 C48 . . 112.6(3) ?
C45 C46 H46A . . 109.5 ?
C45 C46 H46B . . 109.5 ?
C45 C46 H46C . . 109.5 ?
H46A C46 H46B . . 109.5 ?
H46A C46 H46C . . 109.5 ?
H46B C46 H46C . . 109.5 ?
C45 C47 H47A . . 109.5 ?
C45 C47 H47B . . 109.5 ?
C45 C47 H47C . . 109.5 ?
H47A C47 H47B . . 109.5 ?
H47A C47 H47C . . 109.5 ?
H47B C47 H47C . . 109.5 ?
C45 C48 H48A . . 109.5 ?
C45 C48 H48B . . 109.5 ?
C45 C48 H48C . . 109.5 ?
H48A C48 H48B . . 109.5 ?
H48A C48 H48C . . 109.5 ?
H48B C48 H48C . . 109.5 ?

loop_
_geom_bond_atom_site_label_1
_geom_bond_atom_site_label_2
_geom_bond_site_symmetry_2
_geom_bond_distance
_geom_bond_publ_flag
Mn1 Cl1 . 2.3614(6) ?
Mn1 Cl2 . 2.3879(6) ?
Mn1 Cl3 . 2.3587(7) ?
Mn1 Cl4 . 2.3612(6) ?
P1 C1 . 1.787(2) ?
P1 C7 . 1.796(2) ?
P1 C13 . 1.793(2) ?
P1 C19 . 1.809(2) ?
O1 C20 . 1.304(3) ?
O1 C21 . 1.527(3) ?
O2 C20 . 1.212(3) ?
C1 C2 . 1.389(3) ?
C1 C6 . 1.405(3) ?
C2 H2 . 0.9500 ?
C2 C3 . 1.393(3) ?
C3 H3 . 0.9500 ?
C3 C4 . 1.384(3) ?
C4 H4 . 0.9500 ?
C4 C5 . 1.393(3) ?
C5 H5 . 0.9500 ?
C5 C6 . 1.377(3) ?
C6 H6 . 0.9500 ?
C7 C8 . 1.400(3) ?
C7 C12 . 1.389(3) ?
C8 H8 . 0.9500 ?
C8 C9 . 1.381(3) ?
C9 H9 . 0.9500 ?
C9 C10 . 1.388(4) ?
C10 H10 . 0.9500 ?
C10 C11 . 1.380(4) ?
C11 H11 . 0.9500 ?
C11 C12 . 1.390(3) ?
C12 H12 . 0.9500 ?
C13 C14 . 1.392(3) ?
C13 C18 . 1.390(3) ?
C14 H14 . 0.9500 ?
C14 C15 . 1.385(3) ?
C15 H15 . 0.9500 ?
C15 C16 . 1.375(4) ?
C16 H16 . 0.9500 ?
C16 C17 . 1.380(4) ?
C17 H17 . 0.9500 ?
C17 C18 . 1.382(4) ?
C18 H18 . 0.9500 ?
C19 H19A . 0.9900 ?
C19 H19B . 0.9900 ?
C19 C20 . 1.520(3) ?
C21 C22 . 1.516(4) ?
C21 C23 . 1.488(5) ?
C21 C24 . 1.504(5) ?
C22 H22A . 0.9800 ?
C22 H22B . 0.9800 ?
C22 H22C . 0.9800 ?
C23 H23A . 0.9800 ?
C23 H23B . 0.9800 ?
C23 H23C . 0.9800 ?
C24 H24A . 0.9800 ?
C24 H24B . 0.9800 ?
C24 H24C . 0.9800 ?
P2 C25 . 1.789(2) ?
P2 C31 . 1.795(2) ?
P2 C42 . 1.790(2) ?
P2 C43 . 1.819(2) ?
O3 C44 . 1.326(3) ?
O3 C45 . 1.502(3) ?
O4 C44 . 1.203(3) ?
C25 C26 . 1.389(3) ?
C25 C30 . 1.398(3) ?
C26 H26 . 0.9500 ?
C26 C27 . 1.387(4) ?
C27 H27 . 0.9500 ?
C27 C28 . 1.383(4) ?
C28 H28 . 0.9500 ?
C28 C29 . 1.385(4) ?
C29 H29 . 0.9500 ?
C29 C30 . 1.381(4) ?
C30 H30 . 0.9500 ?
C31 C32 . 1.395(3) ?
C31 C36 . 1.397(3) ?
C32 H32 . 0.9500 ?
C32 C33 . 1.392(3) ?
C33 H33 . 0.9500 ?
C33 C34 . 1.384(4) ?
C34 H34 . 0.9500 ?
C34 C35 . 1.382(4) ?
C35 H35 . 0.9500 ?
C35 C36 . 1.391(3) ?
C36 H36 . 0.9500 ?
C37 H37 . 0.9500 ?
C37 C38 . 1.385(3) ?
C37 C42 . 1.397(3) ?
C38 H38 . 0.9500 ?
C38 C39 . 1.385(4) ?
C39 H39 . 0.9500 ?
C39 C40 . 1.376(4) ?
C40 H40 . 0.9500 ?
C40 C41 . 1.391(4) ?
C41 H41 . 0.9500 ?
C41 C42 . 1.394(3) ?
C43 H43A . 0.9900 ?
C43 H43B . 0.9900 ?
C43 C44 . 1.519(3) ?
C45 C46 . 1.511(4) ?
C45 C47 . 1.506(4) ?
C45 C48 . 1.514(4) ?
C46 H46A . 0.9800 ?
C46 H46B . 0.9800 ?
C46 H46C . 0.9800 ?
C47 H47A . 0.9800 ?
C47 H47B . 0.9800 ?
C47 H47C . 0.9800 ?
C48 H48A . 0.9800 ?
C48 H48B . 0.9800 ?
C48 H48C . 0.9800 ?

loop_
_geom_torsion_atom_site_label_1
_geom_torsion_atom_site_label_2
_geom_torsion_atom_site_label_3
_geom_torsion_atom_site_label_4
_geom_torsion_site_symmetry_1
_geom_torsion_site_symmetry_2
_geom_torsion_site_symmetry_3
_geom_torsion_site_symmetry_4
_geom_torsion
_geom_torsion_publ_flag
P1 C1 C2 C3 . . . . -178.63(17) ?
P1 C1 C6 C5 . . . . -179.90(18) ?
P1 C7 C8 C9 . . . . 176.55(18) ?
P1 C7 C12 C11 . . . . -177.05(17) ?
P1 C13 C14 C15 . . . . -175.8(2) ?
P1 C13 C18 C17 . . . . 175.7(2) ?
P1 C19 C20 O1 . . . . -128.07(19) ?
P1 C19 C20 O2 . . . . 47.9(3) ?
C1 P1 C7 C8 . . . . -49.54(19) ?
C1 P1 C7 C12 . . . . 127.65(19) ?
C1 P1 C13 C14 . . . . -176.79(19) ?
C1 P1 C13 C18 . . . . 7.4(3) ?
C1 P1 C19 C20 . . . . -74.67(17) ?
C1 C2 C3 C4 . . . . -1.1(3) ?
C2 C1 C6 C5 . . . . 1.6(3) ?
C2 C3 C4 C5 . . . . 1.2(4) ?
C3 C4 C5 C6 . . . . 0.2(4) ?
C4 C5 C6 C1 . . . . -1.6(4) ?
C6 C1 C2 C3 . . . . -0.3(3) ?
C7 P1 C1 C2 . . . . 122.05(19) ?
C7 P1 C1 C6 . . . . -56.36(19) ?
C7 P1 C13 C14 . . . . -59.8(2) ?
C7 P1 C13 C18 . . . . 124.3(2) ?
C7 P1 C19 C20 . . . . 169.67(15) ?
C7 C8 C9 C10 . . . . 0.6(3) ?
C8 C7 C12 C11 . . . . 0.0(3) ?
C8 C9 C10 C11 . . . . 0.2(4) ?
C9 C10 C11 C12 . . . . -0.9(4) ?
C10 C11 C12 C7 . . . . 0.8(3) ?
C12 C7 C8 C9 . . . . -0.7(3) ?
C13 P1 C1 C2 . . . . -115.91(19) ?
C13 P1 C1 C6 . . . . 65.7(2) ?
C13 P1 C7 C8 . . . . -169.35(16) ?
C13 P1 C7 C12 . . . . 7.8(2) ?
C13 P1 C19 C20 . . . . 47.25(18) ?
C13 C14 C15 C16 . . . . 0.5(4) ?
C14 C13 C18 C17 . . . . -0.2(4) ?
C14 C15 C16 C17 . . . . -0.9(5) ?
C15 C16 C17 C18 . . . . 0.7(5) ?
C16 C17 C18 C13 . . . . -0.2(5) ?
C18 C13 C14 C15 . . . . 0.0(4) ?
C19 P1 C1 C2 . . . . 4.8(2) ?
C19 P1 C1 C6 . . . . -173.59(17) ?
C19 P1 C7 C8 . . . . 71.67(18) ?
C19 P1 C7 C12 . . . . -111.15(19) ?
C19 P1 C13 C14 . . . . 59.1(2) ?
C19 P1 C13 C18 . . . . -116.8(2) ?
C20 O1 C21 C22 . . . . 173.3(3) ?
C20 O1 C21 C23 . . . . -67.0(3) ?
C20 O1 C21 C24 . . . . 57.3(4) ?
C21 O1 C20 O2 . . . . 5.7(4) ?
C21 O1 C20 C19 . . . . -178.4(2) ?
P2 C25 C26 C27 . . . . 177.72(18) ?
P2 C25 C30 C29 . . . . -178.9(2) ?
P2 C31 C32 C33 . . . . -176.16(19) ?
P2 C31 C36 C35 . . . . 175.76(18) ?
P2 C43 C44 O3 . . . . 75.2(2) ?
P2 C43 C44 O4 . . . . -103.4(2) ?
C25 P2 C31 C32 . . . . -24.6(2) ?
C25 P2 C31 C36 . . . . 159.83(17) ?
C25 P2 C42 C37 . . . . 73.91(19) ?
C25 P2 C42 C41 . . . . -109.34(19) ?
C25 P2 C43 C44 . . . . 23.78(19) ?
C25 C26 C27 C28 . . . . 0.9(4) ?
C26 C25 C30 C29 . . . . -2.2(4) ?
C26 C27 C28 C29 . . . . -1.8(4) ?
C27 C28 C29 C30 . . . . 0.6(4) ?
C28 C29 C30 C25 . . . . 1.4(4) ?
C30 C25 C26 C27 . . . . 1.0(3) ?
C31 P2 C25 C26 . . . . 133.98(18) ?
C31 P2 C25 C30 . . . . -49.3(2) ?
C31 P2 C42 C37 . . . . -45.1(2) ?
C31 P2 C42 C41 . . . . 131.61(19) ?
C31 P2 C43 C44 . . . . 142.76(16) ?
C31 C32 C33 C34 . . . . 0.7(4) ?
C32 C31 C36 C35 . . . . 0.1(3) ?
C32 C33 C34 C35 . . . . -0.3(4) ?
C33 C34 C35 C36 . . . . -0.2(4) ?
C34 C35 C36 C31 . . . . 0.3(4) ?
C36 C31 C32 C33 . . . . -0.7(4) ?
C37 C38 C39 C40 . . . . 1.4(4) ?
C38 C37 C42 P2 . . . . 175.09(17) ?
C38 C37 C42 C41 . . . . -1.7(3) ?
C38 C39 C40 C41 . . . . -2.1(4) ?
C39 C40 C41 C42 . . . . 0.8(4) ?
C40 C41 C42 P2 . . . . -175.57(19) ?
C40 C41 C42 C37 . . . . 1.1(3) ?
C42 P2 C25 C26 . . . . 15.9(2) ?
C42 P2 C25 C30 . . . . -167.30(18) ?
C42 P2 C31 C32 . . . . 95.7(2) ?
C42 P2 C31 C36 . . . . -79.94(19) ?
C42 P2 C43 C44 . . . . -99.30(17) ?
C42 C37 C38 C39 . . . . 0.5(3) ?
C43 P2 C25 C26 . . . . -107.40(19) ?
C43 P2 C25 C30 . . . . 69.3(2) ?
C43 P2 C31 C32 . . . . -143.88(19) ?
C43 P2 C31 C36 . . . . 40.5(2) ?
C43 P2 C42 C37 . . . . -163.76(17) ?
C43 P2 C42 C41 . . . . 13.0(2) ?
C44 O3 C45 C46 . . . . 174.1(2) ?
C44 O3 C45 C47 . . . . -67.3(3) ?
C44 O3 C45 C48 . . . . 56.5(3) ?
C45 O3 C44 O4 . . . . -3.9(3) ?
C45 O3 C44 C43 . . . . 177.55(18) ?

_cod_database_fobs_code 2312969
